data_2010787
loop_
_publ_author_name
'Pickett, Nigel L.'
'Just, Oliver'
'VanDerveer, Donald G.'
'Rees, Jr, William S.'

_publ_section_title
;
Reinvestigation of bis(trimethylsilyl)mercury
;
_journal_issue 4
_journal_name_full 'Acta Crystallographica Section C'
_journal_page_first 412
_journal_page_last 413
_journal_paper_doi 10.1107/S0108270199016339
_journal_volume 56
_journal_year 2000
_chemical_formula_iupac '[Hg(C3 H9 Si)2]2'
_chemical_formula_moiety '[Hg(C3 H9 Si)2]2'
_chemical_formula_structural '[Hg(C3 H9 Si)2]2'
_chemical_formula_sum 'C12 H36 Hg2 Si4'
_chemical_formula_weight 693.94
_chemical_name_common Bis(trimethylsilyl)mercury
_chemical_name_systematic Bis(trimethylsilyl)mercury
_space_group_IT_number 68
_symmetry_cell_setting orthorhombic
_symmetry_space_group_name_Hall '-C 2a 2ac'
_symmetry_space_group_name_H-M 'C c c a :2'
_cell_angle_alpha 90.00
_cell_angle_beta 90.00
_cell_angle_gamma 90.00
_cell_formula_units_Z 4
_cell_length_a 14.9958(10)
_cell_length_b 17.5356(12)
_cell_length_c 9.0327(6)
_cell_measurement_reflns_used 3392
_cell_measurement_temperature 173
_cell_measurement_theta_max 25.00
_cell_measurement_theta_min 2.32
_cell_volume 2375.2(3)
_computing_cell_refinement 'SAINT (Siemens, 1995)'
_computing_data_collection 'SMART (Siemens, 1995)'
_computing_data_reduction SAINT
_computing_molecular_graphics SHELXTL
_computing_structure_refinement SHELXTL
_computing_structure_solution 'SHELXTL (Sheldrick, 1995)'
_diffrn_measurement_device_type 'Siemens SMART 1K CCD'
_diffrn_measurement_method '\w scan'
_diffrn_radiation_type MoK\a
_diffrn_radiation_wavelength .71073
_diffrn_reflns_av_R_equivalents .054
_diffrn_reflns_limit_h_max 16
_diffrn_reflns_limit_h_min -17
_diffrn_reflns_limit_k_max 13
_diffrn_reflns_limit_k_min -20
_diffrn_reflns_limit_l_max 10
_diffrn_reflns_limit_l_min -10
_diffrn_reflns_number 5829
_diffrn_reflns_theta_max 25.00
_diffrn_standards_decay_% -.6
_diffrn_standards_number 112
_exptl_absorpt_coefficient_mu 13.102
_exptl_absorpt_correction_T_max .348
_exptl_absorpt_correction_T_min .125
_exptl_absorpt_correction_type multi-scan
_exptl_absorpt_process_details '(Blessing, 1995)'
_exptl_crystal_colour 'bright yellow'
_exptl_crystal_density_diffrn 1.941
_exptl_crystal_density_method 'not measured'
_exptl_crystal_description plate
_exptl_crystal_F_000 1296
_exptl_crystal_size_max .272
_exptl_crystal_size_mid .119
_exptl_crystal_size_min .102
_refine_diff_density_max 2.142
_refine_diff_density_min -1.016
_refine_ls_extinction_coef .00033(6)
_refine_ls_extinction_method 'SHELXTL (Sheldrick, 1995)'
_refine_ls_goodness_of_fit_ref .985
_refine_ls_hydrogen_treatment
;
mixed (riding; one variable U~iso~ per methyl)
;
_refine_ls_number_parameters 46
_refine_ls_number_reflns 1058
_refine_ls_R_factor_gt .028
_refine_ls_shift/su_max .000
_refine_ls_structure_factor_coef Fsqd
_refine_ls_weighting_details
;
w=1/[\s^2^(Fo^2^)+(0.0441P)^2^]
where P=(Fo^2^+2Fc^2^)/3.
;
_refine_ls_weighting_scheme calc
_refine_ls_wR_factor_ref .074
_reflns_number_gt 764
_reflns_number_total 1058
_reflns_threshold_expression I>2\s(I)
_cod_data_source_file bk1496.cif
_cod_data_source_block (I)
_cod_depositor_comments
;
Automatic conversion scripts had previously changed 
'_atom_site_refinement_flags' tag values 'd' into 'D' as recommended by 
'cif_core.dic' version 2.4.1. However, manual inspection revealed that the 
underlying problem was actually related to a wrong tag names inside the 
atom site loop. The following changes were performed to resolve the problem: 

* '_atom_site_refinement_flags' tag was changed to '_atom_site_calc_flag'
* '_atom_site_calc_flag' tag was changed to '_atom_site_site_symmetry_order'
* '_atom_site_disorder_group' tag was changed to 
  '_atom_site_refinement_flags_posn'

Antanas Vaitkus,
2015-02-19

The following automatic conversions were performed:
'_symmetry_cell_setting' value 'Orthorhombic' changed to 'orthorhombic'
according to '/home/saulius/struct/CIF-dictionaries/cif_core.dic'
dictionary named 'cif_core.dic' version 2.4.1 from
2010-06-29.

Automatic conversion script
Id: cif_fix_enum 1527 2010-12-29 10:47:43Z saulius 
;
_cod_original_sg_symbol_Hall '-C 2b 2ac'
_cod_original_sg_symbol_H-M 'C c c a'
_cod_database_code 2010787

loop_
_symmetry_equiv_pos_as_xyz
'x, y, z'
'-x+1/2, -y, z'
'-x, y, -z+1/2'
'x+1/2, -y, -z+1/2'
'x+1/2, y+1/2, z'
'-x+1, -y+1/2, z'
'-x+1/2, y+1/2, -z+1/2'
'x+1, -y+1/2, -z+1/2'
'-x, -y, -z'
'x-1/2, y, -z'
'x, -y, z-1/2'
'-x-1/2, y, z-1/2'
'-x+1/2, -y+1/2, -z'
'x, y+1/2, -z'
'x+1/2, -y+1/2, z-1/2'
'-x, y+1/2, z-1/2'

loop_
_atom_site_aniso_label
_atom_site_aniso_U_11
_atom_site_aniso_U_22
_atom_site_aniso_U_33
_atom_site_aniso_U_12
_atom_site_aniso_U_13
_atom_site_aniso_U_23
Hg1 .0274(2) .0292(3) .0283(2) .000 .000 .01007(14)
Si2 .0431(10) .0422(11) .0467(12) -.0108(9) -.0145(10) .0263(10)
C1 .088(7) .066(6) .042(5) -.010(4) .005(4) .025(4)
C2 .115(9) .118(8) .112(8) -.066(7) -.084(7) .082(7)
C3 .070(6) .048(5) .129(9) .008(5) .027(7) .036(6)

loop_
_atom_site_label
_atom_site_fract_x
_atom_site_fract_y
_atom_site_fract_z
_atom_site_U_iso_or_equiv
_atom_site_thermal_displace_type
_atom_site_site_symmetry_order
_atom_site_calc_flag
_atom_site_refinement_flags_posn
_atom_site_occupancy
_atom_site_disorder_group
_atom_site_type_symbol
Hg1 .104905(19) .2500 .7500 .02829(18) Uani 2 d S 1 . Hg
Si2 .10774(12) .14400(12) .9336(2) .0440(5) Uani 1 d . 1 . Si
C1 -.0008(5) .1322(5) 1.0335(10) .065(3) Uani 1 d . 1 . C
H1A .0065 .0967 1.1121 .098 Uiso 1 calc R 1 . H
H1B -.0447 .1138 .9665 .098 Uiso 1 calc R 1 . H
H1C -.0192 .1799 1.0725 .098 Uiso 1 calc R 1 . H
C2 .1948(7) .1609(5) 1.0773(11) .115(5) Uani 1 d . 1 . C
H2A .1814 .2070 1.1302 .172 Uiso 1 calc R 1 . H
H2B .2521 .1657 1.0306 .172 Uiso 1 calc R 1 . H
H2C .1959 .1188 1.1452 .172 Uiso 1 calc R 1 . H
C3 .1331(6) .0508(4) .8406(12) .082(3) Uani 1 d . 1 . C
H3A .1370 .0117 .9130 .123 Uiso 1 calc R 1 . H
H3B .1882 .0547 .7892 .123 Uiso 1 calc R 1 . H
H3C .0869 .0390 .7724 .123 Uiso 1 calc R 1 . H

loop_
_atom_type_symbol
_atom_type_description
_atom_type_scat_dispersion_real
_atom_type_scat_dispersion_imag
_atom_type_scat_source
C C .0033 .0016 'International Tables Vol C Tables 4.2.6.8 and 6.1.1.4'
H H .0000 .0000 'International Tables Vol C Tables 4.2.6.8 and 6.1.1.4'
Si Si .0817 .0704 'International Tables Vol C Tables 4.2.6.8 and 6.1.1.4'
Hg Hg -2.3894 9.2266 'International Tables Vol C Tables 4.2.6.8 and 6.1.1.4'

loop_
_geom_angle_atom_site_label_1
_geom_angle_atom_site_label_2
_geom_angle_atom_site_label_3
_geom_angle_site_symmetry_1
_geom_angle_site_symmetry_3
_geom_angle
_geom_angle_publ_flag
Si2 Hg1 Si2 . 8_456 178.04(8) y
Si2 Hg1 Hg1 . 6_455 90.98(4) y
Si2 Hg1 Hg1 8_456 6_455 90.98(4) ?
C2 Si2 C1 . . 106.9(5) y
C2 Si2 C3 . . 108.0(5) y
C1 Si2 C3 . . 107.2(4) y
C2 Si2 Hg1 . . 110.9(3) y
C1 Si2 Hg1 . . 112.9(3) y
C3 Si2 Hg1 . . 110.8(3) y

loop_
_geom_bond_atom_site_label_1
_geom_bond_atom_site_label_2
_geom_bond_site_symmetry_2
_geom_bond_distance
_geom_bond_publ_flag
Hg1 Si2 . 2.4913(18) y
Hg1 Si2 8_456 2.4913(18) ?
Hg1 Hg1 6_455 3.1463(6) y
Si2 C2 . 1.866(8) y
Si2 C1 . 1.872(7) y
Si2 C3 . 1.876(9) y
